data_2209887
loop_
_publ_author_name
'Shu-Sheng Zhang'
'Hui-Ling Wen'
'Xue-Mei Li'
'Li-Li Xu'
'Yong-Hong Wen'

_publ_section_title
;
 2-Chloro-<i>N</i>-(4-ethoxyphenyl)acetamide
;
_journal_coeditor_code HK2080
_journal_issue 8
_journal_name_full 'Acta Crystallographica Section E'
_journal_page_first o3412
_journal_page_last o3413
_journal_paper_doi 10.1107/S1600536806027103
_journal_volume 62
_journal_year 2006
_chemical_formula_iupac 'C10 H12 Cl N O2'
_chemical_formula_moiety 'C10 H12 Cl N O2'
_chemical_formula_sum 'C10 H12 Cl N O2'
_chemical_formula_weight 213.66
_chemical_name_systematic
;
N-(4-Ethoxyphenyl)-2-chloroacetamide
;
_space_group_IT_number 14
_symmetry_cell_setting monoclinic
_symmetry_space_group_name_Hall '-P 2ybc'
_symmetry_space_group_name_H-M 'P 1 21/c 1'
_atom_sites_solution_hydrogens geom
_atom_sites_solution_primary direct
_atom_sites_solution_secondary difmap
_audit_creation_method SHELXL-97
_cell_angle_alpha 90.00
_cell_angle_beta 97.155(2)
_cell_angle_gamma 90.00
_cell_formula_units_Z 4
_cell_length_a 11.3149(13)
_cell_length_b 10.0120(12)
_cell_length_c 9.1966(11)
_cell_measurement_reflns_used 2056
_cell_measurement_temperature 294(2)
_cell_measurement_theta_max 25.1
_cell_measurement_theta_min 2.7
_cell_volume 1033.7(2)
_computing_cell_refinement SAINT
_computing_data_collection 'SMART (Siemens, 1996)'
_computing_data_reduction SAINT
_computing_molecular_graphics 'SHELXTL (Sheldrick, 1997b)'
_computing_publication_material
;
SHELXTL, PARST (Nardelli, 1995) and PLATON (Spek, 2003)
;
_computing_structure_refinement 'SHELXL97 (Sheldrick, 1997a)'
_computing_structure_solution 'SHELXS97 (Sheldrick, 1997a)'
_diffrn_ambient_temperature 294(2)
_diffrn_detector_area_resol_mean 8.33
_diffrn_measured_fraction_theta_full 0.997
_diffrn_measured_fraction_theta_max 0.997
_diffrn_measurement_device_type 'Siemens SMART 1000 CCD area-detector'
_diffrn_measurement_method \w
_diffrn_radiation_monochromator graphite
_diffrn_radiation_source 'fine-focus sealed tube'
_diffrn_radiation_type MoK\a
_diffrn_radiation_wavelength 0.71073
_diffrn_reflns_av_R_equivalents 0.0223
_diffrn_reflns_av_sigmaI/netI 0.0243
_diffrn_reflns_limit_h_max 13
_diffrn_reflns_limit_h_min -13
_diffrn_reflns_limit_k_max 9
_diffrn_reflns_limit_k_min -12
_diffrn_reflns_limit_l_max 9
_diffrn_reflns_limit_l_min -11
_diffrn_reflns_number 5631
_diffrn_reflns_theta_full 26.03
_diffrn_reflns_theta_max 26.03
_diffrn_reflns_theta_min 1.81
_diffrn_standards_number 0
_exptl_absorpt_coefficient_mu 0.342
_exptl_absorpt_correction_T_max 0.9666
_exptl_absorpt_correction_T_min 0.9013
_exptl_absorpt_correction_type multi-scan
_exptl_absorpt_process_details '(SADABS; Sheldrick, 1996)'
_exptl_crystal_colour colorless
_exptl_crystal_density_diffrn 1.373
_exptl_crystal_density_method 'not measured'
_exptl_crystal_description block
_exptl_crystal_F_000 448
_exptl_crystal_size_max 0.31
_exptl_crystal_size_mid 0.25
_exptl_crystal_size_min 0.10
_refine_diff_density_max 0.164
_refine_diff_density_min -0.244
_refine_ls_abs_structure_details 'Flack (1983), with 1308 Friedel pairs'
_refine_ls_abs_structure_Flack 0.09(11)
_refine_ls_extinction_method none
_refine_ls_goodness_of_fit_ref 1.025
_refine_ls_hydrogen_treatment constr
_refine_ls_matrix_type full
_refine_ls_number_parameters 127
_refine_ls_number_reflns 2027
_refine_ls_number_restraints 0
_refine_ls_restrained_S_all 1.025
_refine_ls_R_factor_all 0.0477
_refine_ls_R_factor_gt 0.0401
_refine_ls_shift/su_max 0.000
_refine_ls_shift/su_mean 0.000
_refine_ls_structure_factor_coef Fsqd
_refine_ls_weighting_details 'calc w=1/[\s^2^(Fo^2^)+(0.0485P)^2^+0.351P] where P=(Fo^2^+2Fc^2^)/3'
_refine_ls_weighting_scheme calc
_refine_ls_wR_factor_gt 0.0964
_refine_ls_wR_factor_ref 0.1015
_reflns_number_gt 1715
_reflns_number_total 2027
_reflns_threshold_expression I>2\s(I)
_cod_data_source_file hk2080.cif
_cod_data_source_block I
_cod_original_sg_symbol_H-M 'P 21/c'
_cod_database_code 2209887
_cod_database_fobs_code 2209887

loop_
_symmetry_equiv_pos_as_xyz
'x, y, z'
'-x, y+1/2, -z+1/2'
'-x, -y, -z'
'x, -y-1/2, z-1/2'

loop_
_atom_site_type_symbol
_atom_site_label
_atom_site_fract_x
_atom_site_fract_y
_atom_site_fract_z
_atom_site_U_iso_or_equiv
_atom_site_adp_type
_atom_site_calc_flag
_atom_site_refinement_flags
_atom_site_occupancy
Cl Cl1 0.39904(5) 0.40770(5) 0.11532(6) 0.0555(2) Uani d . 1
O O1 0.57690(12) 0.19058(14) 0.18059(13) 0.0497(4) Uani d . 1
O O2 0.95454(12) -0.23321(15) -0.06892(17) 0.0606(4) Uani d . 1
N N1 0.59618(13) 0.14633(15) -0.05723(15) 0.0383(4) Uani d . 1
H H1A 0.5686 0.1704 -0.1447 0.046 Uiso calc R 1
C C1 0.43727(16) 0.28680(18) -0.0106(2) 0.0408(4) Uani d . 1
H H1B 0.3700 0.2276 -0.0359 0.049 Uiso calc R 1
H H1C 0.4539 0.3313 -0.0995 0.049 Uiso calc R 1
C C2 0.54491(15) 0.20471(16) 0.05011(18) 0.0330(4) Uani d . 1
C C3 0.68928(14) 0.05066(17) -0.04774(18) 0.0344(4) Uani d . 1
C C4 0.75861(15) 0.01403(18) 0.08039(19) 0.0387(4) Uani d . 1
H H4A 0.7449 0.0525 0.1688 0.046 Uiso calc R 1
C C5 0.84905(16) -0.08042(18) 0.0780(2) 0.0415(4) Uani d . 1
H H5A 0.8955 -0.1044 0.1647 0.050 Uiso calc R 1
C C6 0.86992(16) -0.13861(19) -0.0531(2) 0.0437(4) Uani d . 1
C C7 0.79983(17) -0.1006(2) -0.1819(2) 0.0486(5) Uani d . 1
H H7A 0.8133 -0.1388 -0.2705 0.058 Uiso calc R 1
C C8 0.71139(16) -0.00747(19) -0.1796(2) 0.0419(4) Uani d . 1
H H8A 0.6657 0.0172 -0.2666 0.050 Uiso calc R 1
C C9 1.04211(17) -0.2600(2) 0.0522(2) 0.0513(5) Uani d . 1
H H9A 1.0056 -0.3003 0.1315 0.062 Uiso calc R 1
H H9B 1.0811 -0.1779 0.0877 0.062 Uiso calc R 1
C C10 1.1310(2) -0.3546(3) -0.0011(3) 0.0688(7) Uani d . 1
H H10A 1.1917 -0.3755 0.0781 0.103 Uiso calc R 1
H H10B 1.1667 -0.3134 -0.0792 0.103 Uiso calc R 1
H H10C 1.0912 -0.4352 -0.0362 0.103 Uiso calc R 1

loop_
_atom_site_aniso_label
_atom_site_aniso_U_11
_atom_site_aniso_U_22
_atom_site_aniso_U_33
_atom_site_aniso_U_12
_atom_site_aniso_U_13
_atom_site_aniso_U_23
Cl1 0.0585(3) 0.0579(3) 0.0510(3) 0.0207(2) 0.0100(2) -0.0086(2)
O1 0.0620(9) 0.0597(9) 0.0270(7) 0.0198(7) 0.0038(6) -0.0033(6)
O2 0.0484(8) 0.0665(10) 0.0637(9) 0.0204(7) -0.0052(7) -0.0196(8)
N1 0.0429(8) 0.0475(9) 0.0245(7) 0.0083(7) 0.0039(6) 0.0010(6)
C1 0.0434(10) 0.0421(10) 0.0364(9) 0.0052(8) 0.0033(8) -0.0045(8)
C2 0.0370(9) 0.0330(9) 0.0296(9) -0.0026(7) 0.0063(7) -0.0010(7)
C3 0.0341(9) 0.0377(9) 0.0318(9) -0.0003(7) 0.0067(7) -0.0007(7)
C4 0.0414(9) 0.0442(10) 0.0312(9) -0.0004(8) 0.0070(7) -0.0015(8)
C5 0.0387(9) 0.0465(11) 0.0382(10) 0.0012(8) 0.0003(8) 0.0015(8)
C6 0.0351(9) 0.0447(10) 0.0510(11) 0.0032(8) 0.0037(8) -0.0088(9)
C7 0.0451(11) 0.0606(13) 0.0403(11) 0.0055(9) 0.0055(8) -0.0173(9)
C8 0.0403(10) 0.0527(11) 0.0320(9) 0.0025(8) 0.0014(7) -0.0071(8)
C9 0.0432(10) 0.0549(12) 0.0564(12) 0.0064(9) 0.0085(9) 0.0081(10)
C10 0.0546(13) 0.0681(15) 0.0839(17) 0.0192(12) 0.0094(12) 0.0063(13)

loop_
_atom_type_symbol
_atom_type_description
_atom_type_scat_dispersion_real
_atom_type_scat_dispersion_imag
_atom_type_scat_source
C C 0.0033 0.0016 'International Tables Vol C Tables 4.2.6.8 and 6.1.1.4'
H H 0.0000 0.0000 'International Tables Vol C Tables 4.2.6.8 and 6.1.1.4'
N N 0.0061 0.0033 'International Tables Vol C Tables 4.2.6.8 and 6.1.1.4'
O O 0.0106 0.0060 'International Tables Vol C Tables 4.2.6.8 and 6.1.1.4'
Cl Cl 0.1484 0.1585 'International Tables Vol C Tables 4.2.6.8 and 6.1.1.4'

loop_
_geom_angle_atom_site_label_1
_geom_angle_atom_site_label_2
_geom_angle_atom_site_label_3
_geom_angle
_geom_angle_publ_flag
C6 O2 C9 118.48(16) ?
C2 N1 C3 129.47(14) yes
C2 N1 H1A 115.3 ?
C3 N1 H1A 115.3 ?
C2 C1 Cl1 112.42(12) yes
C2 C1 H1B 109.1 ?
Cl1 C1 H1B 109.1 ?
C2 C1 H1C 109.1 ?
Cl1 C1 H1C 109.1 ?
H1B C1 H1C 107.9 ?
O1 C2 N1 124.92(16) yes
O1 C2 C1 123.50(15) yes
N1 C2 C1 111.52(14) yes
C4 C3 C8 119.10(16) ?
C4 C3 N1 124.77(15) yes
C8 C3 N1 116.13(15) yes
C3 C4 C5 120.41(17) ?
C3 C4 H4A 119.8 ?
C5 C4 H4A 119.8 ?
C6 C5 C4 120.21(17) ?
C6 C5 H5A 119.9 ?
C4 C5 H5A 119.9 ?
O2 C6 C5 125.52(18) ?
O2 C6 C7 115.52(17) ?
C5 C6 C7 118.95(17) ?
C8 C7 C6 120.80(17) ?
C8 C7 H7A 119.6 ?
C6 C7 H7A 119.6 ?
C7 C8 C3 120.53(17) ?
C7 C8 H8A 119.7 ?
C3 C8 H8A 119.7 ?
O2 C9 C10 106.99(18) ?
O2 C9 H9A 110.3 ?
C10 C9 H9A 110.3 ?
O2 C9 H9B 110.3 ?
C10 C9 H9B 110.3 ?
H9A C9 H9B 108.6 ?
C9 C10 H10A 109.5 ?
C9 C10 H10B 109.5 ?
H10A C10 H10B 109.5 ?
C9 C10 H10C 109.5 ?
H10A C10 H10C 109.5 ?
H10B C10 H10C 109.5 ?

loop_
_geom_bond_atom_site_label_1
_geom_bond_atom_site_label_2
_geom_bond_distance
_geom_bond_publ_flag
Cl1 C1 1.7656(18) yes
O1 C2 1.218(2) yes
O2 C6 1.367(2) yes
O2 C9 1.421(2) yes
N1 C2 1.340(2) yes
N1 C3 1.418(2) yes
N1 H1A 0.8600 ?
C1 C2 1.517(2) ?
C1 H1B 0.9700 ?
C1 H1C 0.9700 ?
C3 C4 1.381(2) ?
C3 C8 1.396(2) ?
C4 C5 1.396(2) ?
C4 H4A 0.9300 ?
C5 C6 1.386(3) ?
C5 H5A 0.9300 ?
C6 C7 1.394(3) ?
C7 C8 1.370(3) ?
C7 H7A 0.9300 ?
C8 H8A 0.9300 ?
C9 C10 1.507(3) ?
C9 H9A 0.9700 ?
C9 H9B 0.9700 ?
C10 H10A 0.9600 ?
C10 H10B 0.9600 ?
C10 H10C 0.9600 ?

loop_
_geom_hbond_atom_site_label_D
_geom_hbond_atom_site_label_H
_geom_hbond_atom_site_label_A
_geom_hbond_site_symmetry_A
_geom_hbond_distance_DH
_geom_hbond_distance_HA
_geom_hbond_distance_DA
_geom_hbond_angle_DHA
_geom_hbond_publ_flag
N1 H1A O1 4_565 0.86 2.14 2.898(2) 147 yes
C4 H4A O1 1_555 0.93 2.36 2.945(2) 120 yes
C1 H1B Cg1 3_655 0.97 2.69 3.551 148 yes
C9 H9B Cg1 3_755 0.97 2.77 3.650 152 yes

loop_
_geom_torsion_atom_site_label_1
_geom_torsion_atom_site_label_2
_geom_torsion_atom_site_label_3
_geom_torsion_atom_site_label_4
_geom_torsion
C3 N1 C2 O1 5.2(3)
C3 N1 C2 C1 -172.18(17)
Cl1 C1 C2 O1 22.9(2)
Cl1 C1 C2 N1 -159.62(13)
C2 N1 C3 C4 -10.7(3)
C2 N1 C3 C8 170.28(17)
C8 C3 C4 C5 -0.4(3)
N1 C3 C4 C5 -179.38(16)
C3 C4 C5 C6 -0.2(3)
C9 O2 C6 C5 -11.1(3)
C9 O2 C6 C7 169.33(18)
C4 C5 C6 O2 -179.08(18)
C4 C5 C6 C7 0.4(3)
O2 C6 C7 C8 179.38(18)
C5 C6 C7 C8 -0.2(3)
C6 C7 C8 C3 -0.3(3)
C4 C3 C8 C7 0.6(3)
N1 C3 C8 C7 179.72(17)
C6 O2 C9 C10 -173.33(18)

loop_
_cod_related_entry_id
_cod_related_entry_database
_cod_related_entry_code
1 ChemSpider 15676
